data_4062579
loop_
_publ_author_name
'Masaaki Okazaki'
'Kazuyuki Satoh'
'Kyeong A. Jung'
'Hiromi Tobita'
'Hiroshi Ogino'

_journal_issue 9
_journal_name_full Organometallics
_journal_page_first 1971
_journal_page_last 1973
_journal_paper_doi 10.1021/om034264g
_journal_volume 23
_journal_year 2004
_chemical_formula_sum 'C40 H42 Fe2 O2 P2 Si2'
_chemical_formula_weight 784.58
_space_group_IT_number 14
_symmetry_cell_setting monoclinic
_symmetry_space_group_name_Hall '-P 2ybc'
_symmetry_space_group_name_H-M 'P 1 21/c 1'
_cell_angle_alpha 90
_cell_angle_beta 92.55(3)
_cell_angle_gamma 90
_cell_formula_units_Z 4
_cell_length_a 10.349(6)
_cell_length_b 21.650(10)
_cell_length_c 16.763(5)
_cell_measurement_temperature 293.2
_cell_volume 3752(2)
_diffrn_ambient_temperature 293.2
_exptl_crystal_density_diffrn 1.389
_cod_original_sg_symbol_H-M 'P 21/c'
_cod_original_formula_sum 'C40 H42 Fe2 O2 P2 Si2 '
_cod_database_code 4062579

loop_
_symmetry_equiv_pos_as_xyz
x,y,z
-x,1/2+y,1/2-z
-x,-y,-z
x,1/2-y,1/2+z

loop_
_atom_site_label
_atom_site_type_symbol
_atom_site_fract_x
_atom_site_fract_y
_atom_site_fract_z
_atom_site_U_iso_or_equiv
_atom_site_adp_type
_atom_site_occupancy
_atom_site_calc_flag
_atom_site_refinement_flags
_atom_site_disorder_assembly
_atom_site_disorder_group
Fe1 Fe 0.9406(1) 0.06672(6) 0.37666(8) 0.0370(4) Uani 1.00 d . . .
Fe2 Fe 1.6375(1) 0.41107(6) 0.44184(8) 0.0379(4) Uani 1.00 d . . .
P1 P 1.0842(2) 0.0874(1) 0.4766(1) 0.0327(6) Uani 1.00 d . . .
P2 P 1.4514(2) 0.4049(1) 0.5052(1) 0.0322(7) Uani 1.00 d . . .
Si1 Si 0.8235(2) -0.0090(1) 0.4393(2) 0.0346(8) Uani 1.00 d . . .
Si2 Si 1.6213(3) 0.5155(1) 0.4109(2) 0.0345(7) Uani 1.00 d . . .
O1 O 1.0938(8) -0.0214(3) 0.2938(4) 0.060(3) Uani 1.00 d . . .
O2 O 1.8179(8) 0.4252(4) 0.5764(5) 0.072(3) Uani 1.00 d . . .
C1 C 1.0334(10) 0.0112(5) 0.3314(5) 0.041(3) Uani 1.00 d . . .
C2 C 0.729(1) -0.0547(5) 0.3613(6) 0.057(4) Uani 1.00 d . . .
C3 C 0.703(1) 0.0206(5) 0.5114(7) 0.056(4) Uani 1.00 d . . .
C4 C 0.932(1) 0.1243(6) 0.2749(7) 0.071(5) Uani 1.00 d . . .
C5 C 0.932(1) 0.1604(5) 0.3428(9) 0.069(4) Uani 1.00 d . . .
C6 C 0.821(1) 0.1447(5) 0.3866(7) 0.056(4) Uani 1.00 d . . .
C7 C 0.753(1) 0.0979(5) 0.3405(7) 0.056(4) Uani 1.00 d . . .
C8 C 0.825(1) 0.0862(5) 0.2741(7) 0.056(4) Uani 1.00 d . . .
C9 C 1.2358(9) 0.1222(4) 0.4389(6) 0.041(3) Uani 1.00 d . . .
C10 C 1.263(1) 0.1160(5) 0.3591(7) 0.052(3) Uani 1.00 d . . .
C11 C 1.379(1) 0.1402(5) 0.3321(8) 0.066(4) Uani 1.00 d . . .
C12 C 1.466(1) 0.1680(5) 0.3845(9) 0.064(4) Uani 1.00 d . . .
C13 C 1.439(1) 0.1739(5) 0.4631(8) 0.059(4) Uani 1.00 d . . .
C14 C 1.3232(10) 0.1507(4) 0.4919(6) 0.047(3) Uani 1.00 d . . .
C15 C 1.0255(9) 0.1507(4) 0.5382(6) 0.040(3) Uani 1.00 d . . .
C16 C 1.052(1) 0.2120(5) 0.5234(8) 0.059(4) Uani 1.00 d . . .
C17 C 0.995(1) 0.2587(6) 0.5675(9) 0.075(5) Uani 1.00 d . . .
C18 C 0.909(1) 0.2456(6) 0.6246(9) 0.074(5) Uani 1.00 d . . .
C19 C 0.883(1) 0.1843(6) 0.6394(8) 0.073(5) Uani 1.00 d . . .
C20 C 0.937(1) 0.1379(5) 0.5966(7) 0.051(3) Uani 1.00 d . . .
C21 C 1.739(1) 0.4229(4) 0.5234(7) 0.048(3) Uani 1.00 d . . .
C22 C 1.785(1) 0.5472(5) 0.3829(7) 0.062(4) Uani 1.00 d . . .
C23 C 1.500(1) 0.5306(5) 0.3244(7) 0.060(4) Uani 1.00 d . . .
C24 C 1.788(1) 0.3801(6) 0.3712(9) 0.073(5) Uani 1.00 d . . .
C25 C 1.691(1) 0.4048(6) 0.3223(7) 0.069(4) Uani 1.00 d . . .
C26 C 1.575(1) 0.3727(5) 0.3324(7) 0.056(4) Uani 1.00 d . . .
C27 C 1.604(1) 0.3255(5) 0.3866(8) 0.063(4) Uani 1.00 d . . .
C28 C 1.733(1) 0.3289(6) 0.4116(8) 0.074(5) Uani 1.00 d . . .
C29 C 1.3174(9) 0.3849(4) 0.4348(5) 0.035(3) Uani 1.00 d . . .
C30 C 1.239(1) 0.4293(5) 0.4005(6) 0.052(3) Uani 1.00 d . . .
C31 C 1.145(1) 0.4171(6) 0.3425(7) 0.068(4) Uani 1.00 d . . .
C32 C 1.125(1) 0.3572(7) 0.3163(7) 0.064(4) Uani 1.00 d . . .
C33 C 1.197(1) 0.3120(6) 0.3510(7) 0.060(4) Uani 1.00 d . . .
C34 C 1.2909(10) 0.3239(5) 0.4088(6) 0.048(3) Uani 1.00 d . . .
C35 C 1.4488(10) 0.3385(4) 0.5754(6) 0.040(3) Uani 1.00 d . . .
C36 C 1.332(1) 0.3118(4) 0.5954(6) 0.047(3) Uani 1.00 d . . .
C37 C 1.330(1) 0.2642(5) 0.6499(7) 0.057(4) Uani 1.00 d . . .
C38 C 1.442(1) 0.2434(6) 0.6876(7) 0.071(4) Uani 1.00 d . . .
C39 C 1.556(1) 0.2681(6) 0.6695(8) 0.070(4) Uani 1.00 d . . .
C40 C 1.561(1) 0.3164(5) 0.6135(7) 0.055(4) Uani 1.00 d . . .
H1 H 0.6665 -0.0295 0.3331 0.0692 Uiso 1.00 calc . . .
H2 H 0.7865 -0.0711 0.3222 0.0692 Uiso 1.00 calc . . .
H3 H 0.6859 -0.0888 0.3842 0.0692 Uiso 1.00 calc . . .
H4 H 0.7447 0.0442 0.5533 0.0659 Uiso 1.00 calc . . .
H5 H 0.6392 0.0464 0.4846 0.0659 Uiso 1.00 calc . . .
H6 H 0.6580 -0.0131 0.5354 0.0659 Uiso 1.00 calc . . .
H7 H 0.9971 0.1259 0.2339 0.0896 Uiso 1.00 calc . . .
H8 H 0.9945 0.1921 0.3593 0.0831 Uiso 1.00 calc . . .
H9 H 0.7925 0.1634 0.4368 0.0697 Uiso 1.00 calc . . .
H10 H 0.6728 0.0775 0.3540 0.0681 Uiso 1.00 calc . . .
H11 H 0.8017 0.0563 0.2324 0.0705 Uiso 1.00 calc . . .
H12 H 1.2009 0.0945 0.3221 0.0672 Uiso 1.00 calc . . .
H13 H 1.3966 0.1383 0.2748 0.0781 Uiso 1.00 calc . . .
H14 H 1.5483 0.1833 0.3655 0.0753 Uiso 1.00 calc . . .
H15 H 1.5005 0.1949 0.4995 0.0724 Uiso 1.00 calc . . .
H16 H 1.3044 0.1545 0.5487 0.0569 Uiso 1.00 calc . . .
H17 H 1.1106 0.2231 0.4805 0.0718 Uiso 1.00 calc . . .
H18 H 1.0174 0.3019 0.5594 0.0904 Uiso 1.00 calc . . .
H19 H 0.8665 0.2785 0.6527 0.0884 Uiso 1.00 calc . . .
H20 H 0.8237 0.1739 0.6823 0.0878 Uiso 1.00 calc . . .
H21 H 0.9145 0.0948 0.6077 0.0617 Uiso 1.00 calc . . .
H22 H 1.8491 0.5403 0.4249 0.0759 Uiso 1.00 calc . . .
H23 H 1.8140 0.5269 0.3356 0.0759 Uiso 1.00 calc . . .
H24 H 1.7803 0.5904 0.3721 0.0759 Uiso 1.00 calc . . .
H25 H 1.4911 0.5742 0.3133 0.0705 Uiso 1.00 calc . . .
H26 H 1.5245 0.5109 0.2761 0.0705 Uiso 1.00 calc . . .
H27 H 1.4147 0.5156 0.3359 0.0705 Uiso 1.00 calc . . .
H28 H 1.8766 0.3944 0.3750 0.0852 Uiso 1.00 calc . . .
H29 H 1.7004 0.4402 0.2872 0.0821 Uiso 1.00 calc . . .
H30 H 1.4912 0.3798 0.3042 0.0722 Uiso 1.00 calc . . .
H31 H 1.5424 0.2945 0.4043 0.0783 Uiso 1.00 calc . . .
H32 H 1.7818 0.3012 0.4494 0.0892 Uiso 1.00 calc . . .
H33 H 1.2513 0.4723 0.4187 0.0627 Uiso 1.00 calc . . .
H34 H 1.0897 0.4504 0.3201 0.0801 Uiso 1.00 calc . . .
H35 H 1.0618 0.3479 0.2728 0.0754 Uiso 1.00 calc . . .
H36 H 1.1809 0.2693 0.3341 0.0707 Uiso 1.00 calc . . .
H37 H 1.3401 0.2896 0.4329 0.0581 Uiso 1.00 calc . . .
H38 H 1.2510 0.3275 0.5718 0.0564 Uiso 1.00 calc . . .
H39 H 1.2475 0.2448 0.6605 0.0682 Uiso 1.00 calc . . .
H40 H 1.4401 0.2101 0.7260 0.0824 Uiso 1.00 calc . . .
H41 H 1.6356 0.2524 0.6957 0.0836 Uiso 1.00 calc . . .
H42 H 1.6439 0.3355 0.6026 0.0686 Uiso 1.00 calc . . .

loop_
_atom_site_aniso_label
_atom_site_aniso_U_11
_atom_site_aniso_U_22
_atom_site_aniso_U_33
_atom_site_aniso_U_12
_atom_site_aniso_U_13
_atom_site_aniso_U_23
Fe1 0.0378(8) 0.0336(8) 0.0394(8) 0.0005(7) -0.0008(6) 0.0046(7)
Fe2 0.0389(8) 0.0301(8) 0.0453(8) -0.0026(7) 0.0102(6) -0.0057(7)
P1 0.032(1) 0.026(1) 0.041(1) -0.002(1) 0.007(1) -0.003(1)
P2 0.035(1) 0.028(1) 0.034(1) -0.004(1) 0.003(1) 0.002(1)
Si1 0.029(1) 0.034(2) 0.041(2) -0.001(1) 0.000(1) 0.000(1)
Si2 0.039(2) 0.031(1) 0.034(1) -0.008(1) 0.008(1) -0.001(1)
O1 0.087(6) 0.049(5) 0.047(5) 0.002(4) 0.025(4) -0.007(4)
O2 0.074(6) 0.061(6) 0.077(6) 0.006(4) -0.025(5) -0.004(5)
C1 0.051(6) 0.046(6) 0.027(5) -0.004(5) 0.002(5) 0.000(5)
C2 0.060(7) 0.052(7) 0.057(7) -0.008(6) -0.016(6) 0.004(6)
C3 0.050(7) 0.045(7) 0.073(8) 0.017(5) 0.027(6) 0.012(6)
C4 0.09(1) 0.077(10) 0.044(7) 0.006(8) 0.003(7) 0.026(7)
C5 0.069(9) 0.037(7) 0.10(1) -0.005(6) -0.020(8) 0.034(7)
C6 0.067(8) 0.036(7) 0.063(8) 0.017(6) -0.014(6) 0.001(6)
C7 0.049(7) 0.046(7) 0.073(8) 0.014(6) -0.012(6) 0.004(6)
C8 0.056(7) 0.055(7) 0.056(7) 0.006(6) -0.016(6) 0.008(6)
C9 0.046(6) 0.025(5) 0.052(7) -0.008(5) 0.012(5) 0.002(5)
C10 0.059(7) 0.041(6) 0.057(7) -0.003(5) 0.017(6) 0.005(5)
C11 0.058(8) 0.049(7) 0.093(10) -0.004(6) 0.041(7) -0.006(7)
C12 0.050(8) 0.031(6) 0.11(1) 0.009(5) 0.046(8) 0.012(7)
C13 0.050(7) 0.025(6) 0.10(1) -0.010(5) 0.003(7) 0.003(6)
C14 0.042(6) 0.030(6) 0.068(8) -0.006(5) 0.000(5) -0.003(5)
C15 0.038(6) 0.033(6) 0.049(6) 0.003(5) 0.001(5) -0.007(5)
C16 0.044(7) 0.037(7) 0.098(10) 0.002(5) 0.011(6) -0.023(6)
C17 0.049(7) 0.050(8) 0.13(1) 0.004(6) -0.006(8) -0.025(8)
C18 0.052(8) 0.059(9) 0.11(1) 0.016(7) 0.002(8) -0.046(8)
C19 0.073(9) 0.076(10) 0.072(9) 0.027(8) 0.016(7) -0.009(7)
C20 0.047(6) 0.045(7) 0.062(7) 0.006(5) 0.016(6) 0.000(6)
C21 0.054(7) 0.030(6) 0.059(7) 0.011(5) 0.013(6) -0.003(5)
C22 0.060(7) 0.048(7) 0.081(9) -0.005(6) 0.037(7) -0.002(6)
C23 0.081(9) 0.049(7) 0.051(7) -0.017(6) -0.002(6) 0.000(5)
C24 0.055(8) 0.068(9) 0.10(1) -0.013(7) 0.036(8) -0.038(8)
C25 0.10(1) 0.053(8) 0.056(8) -0.023(8) 0.046(7) -0.020(6)
C26 0.073(8) 0.045(7) 0.049(7) -0.012(6) 0.006(6) -0.011(5)
C27 0.065(9) 0.043(7) 0.085(9) -0.006(6) 0.029(7) -0.023(7)
C28 0.09(1) 0.048(8) 0.084(10) 0.026(7) 0.016(8) -0.023(7)
C29 0.040(6) 0.028(5) 0.038(5) -0.008(4) 0.006(4) 0.002(4)
C30 0.058(7) 0.036(6) 0.060(7) -0.003(5) -0.011(6) 0.008(5)
C31 0.069(8) 0.069(9) 0.065(8) 0.003(7) -0.015(6) 0.013(7)
C32 0.051(7) 0.09(1) 0.050(7) -0.025(7) -0.003(6) 0.007(7)
C33 0.067(8) 0.055(8) 0.057(8) -0.026(6) -0.005(6) -0.008(6)
C34 0.049(7) 0.042(7) 0.052(7) -0.001(5) 0.000(5) 0.005(5)
C35 0.049(7) 0.025(5) 0.045(6) -0.004(5) 0.001(5) 0.003(4)
C36 0.061(7) 0.030(6) 0.049(6) -0.005(5) 0.001(5) 0.007(5)
C37 0.068(8) 0.053(7) 0.050(7) -0.015(6) 0.010(6) 0.019(6)
C38 0.088(10) 0.068(9) 0.057(8) 0.007(8) 0.009(7) 0.032(7)
C39 0.062(8) 0.069(9) 0.080(9) 0.017(7) 0.006(7) 0.037(7)
C40 0.050(7) 0.049(7) 0.067(8) 0.011(6) 0.014(6) 0.019(6)

loop_
_geom_bond_atom_site_label_1
_geom_bond_atom_site_label_2
_geom_bond_distance
_geom_bond_site_symmetry_1
_geom_bond_site_symmetry_2
_geom_bond_publ_flag
FE1 P1 2.234(3) 1_555 1_555 yes
FE1 SI1 2.317(3) 1_555 1_555 yes
FE1 C1 1.74(1) 1_555 1_555 yes
FE1 C4 2.11(1) 1_555 1_555 yes
FE1 C5 2.11(1) 1_555 1_555 yes
FE1 C6 2.10(1) 1_555 1_555 yes
FE1 C7 2.12(1) 1_555 1_555 yes
FE1 C8 2.09(1) 1_555 1_555 yes
FE2 P2 2.244(3) 1_555 1_555 yes
FE2 SI2 2.323(3) 1_555 1_555 yes
FE2 C21 1.70(1) 1_555 1_555 yes
FE2 C24 2.10(1) 1_555 1_555 yes
FE2 C25 2.11(1) 1_555 1_555 yes
FE2 C26 2.09(1) 1_555 1_555 yes
FE2 C27 2.09(1) 1_555 1_555 yes
FE2 C28 2.11(1) 1_555 1_555 yes
P1 SI1 2.380(4) 1_555 3_756 yes
P1 C9 1.876(9) 1_555 1_555 yes
P1 C15 1.837(9) 1_555 1_555 yes
P2 SI2 2.370(4) 1_555 3_866 yes
P2 C29 1.832(10) 1_555 1_555 yes
P2 C35 1.858(10) 1_555 1_555 yes
SI1 C2 1.88(1) 1_555 1_555 yes
SI1 C3 1.89(1) 1_555 1_555 yes
SI2 C22 1.90(1) 1_555 1_555 yes
SI2 C23 1.91(1) 1_555 1_555 yes
O1 C1 1.15(1) 1_555 1_555 yes
O2 C21 1.18(1) 1_555 1_555 yes
C4 C5 1.38(2) 1_555 1_555 yes
C4 C6 2.28(2) 1_555 1_555 yes
C4 C7 2.27(2) 1_555 1_555 yes
C4 C8 1.38(2) 1_555 1_555 yes
C5 C6 1.42(2) 1_555 1_555 yes
C5 C7 2.29(2) 1_555 1_555 yes
C5 C8 2.24(2) 1_555 1_555 yes
C6 C7 1.44(1) 1_555 1_555 yes
C6 C8 2.27(2) 1_555 1_555 yes
C7 C8 1.39(2) 1_555 1_555 yes
C9 C10 1.38(1) 1_555 1_555 yes
C9 C11 2.40(1) 1_555 1_555 yes
C9 C13 2.40(1) 1_555 1_555 yes
C9 C14 1.38(1) 1_555 1_555 yes
C10 C11 1.40(1) 1_555 1_555 yes
C10 C12 2.41(2) 1_555 1_555 yes
C10 C14 2.40(2) 1_555 1_555 yes
C11 C12 1.37(2) 1_555 1_555 yes
C11 C13 2.37(2) 1_555 1_555 yes
C12 C13 1.37(2) 1_555 1_555 yes
C12 C14 2.41(2) 1_555 1_555 yes
C13 C14 1.40(1) 1_555 1_555 yes
C15 C16 1.38(1) 1_555 1_555 yes
C15 C17 2.41(1) 1_555 1_555 yes
C15 C19 2.41(1) 1_555 1_555 yes
C15 C20 1.40(1) 1_555 1_555 yes
C16 C17 1.40(2) 1_555 1_555 yes
C16 C18 2.41(2) 1_555 1_555 yes
C16 C20 2.37(2) 1_555 1_555 yes
C17 C18 1.36(2) 1_555 1_555 yes
C17 C19 2.35(2) 1_555 1_555 yes
C18 C19 1.38(2) 1_555 1_555 yes
C18 C20 2.40(2) 1_555 1_555 yes
C19 C20 1.37(1) 1_555 1_555 yes
C24 C25 1.37(2) 1_555 1_555 yes
C24 C26 2.27(2) 1_555 1_555 yes
C24 C27 2.26(2) 1_555 1_555 yes
C24 C28 1.43(2) 1_555 1_555 yes
C25 C26 1.40(2) 1_555 1_555 yes
C25 C27 2.24(2) 1_555 1_555 yes
C25 C28 2.25(2) 1_555 1_555 yes
C26 C27 1.39(2) 1_555 1_555 yes
C26 C28 2.27(2) 1_555 1_555 yes
C27 C28 1.39(2) 1_555 1_555 yes
C29 C30 1.37(1) 1_555 1_555 yes
C29 C31 2.41(1) 1_555 1_555 yes
C29 C33 2.42(1) 1_555 1_555 yes
C29 C34 1.42(1) 1_555 1_555 yes
C30 C31 1.37(1) 1_555 1_555 yes
C30 C32 2.38(2) 1_555 1_555 yes
C30 C34 2.35(1) 1_555 1_555 yes
C31 C32 1.38(2) 1_555 1_555 yes
C31 C33 2.34(2) 1_555 1_555 yes
C32 C33 1.35(2) 1_555 1_555 yes
C32 C34 2.38(2) 1_555 1_555 yes
C33 C34 1.37(1) 1_555 1_555 yes
C35 C36 1.39(1) 1_555 1_555 yes
C35 C37 2.41(1) 1_555 1_555 yes
C35 C39 2.43(1) 1_555 1_555 yes
C35 C40 1.39(1) 1_555 1_555 yes
C36 C37 1.38(1) 1_555 1_555 yes
C36 C38 2.39(2) 1_555 1_555 yes
C36 C40 2.38(2) 1_555 1_555 yes
C37 C38 1.37(2) 1_555 1_555 yes
C37 C39 2.35(2) 1_555 1_555 yes
C38 C39 1.35(2) 1_555 1_555 yes
C38 C40 2.39(2) 1_555 1_555 yes
C39 C40 1.41(1) 1_555 1_555 yes
